data_2014871
loop_
_publ_author_name
'Schlueter, John A.'
'Funk, Russell J.'
'Geiser, Urs'

_publ_section_title
;
 Bis(4,4'-bipyridinium) hexacyanoplatinate(IV) bis(4,4'-bipyridine)
;
_journal_issue 6
_journal_name_full 'Acta Crystallographica Section C'
_journal_page_first m304
_journal_page_last m306
_journal_paper_doi 10.1107/S0108270105010140
_journal_volume 61
_journal_year 2005
_chemical_formula_iupac '(C10 H9 N2)2 [Pt (C N)6], 2C10 H8 N2'
_chemical_formula_moiety '2C10 H9 N2 +, C6 N6 Pt 2-, 2C10 H8 N2'
_chemical_formula_sum 'C46 H34 N14 Pt'
_chemical_formula_weight 977.96
_chemical_name_systematic
;
Bis(4,4'-bipyridinium) hexacyanoplatinate(IV) bis(4,4'-bipyridine)
;
_space_group_IT_number 2
_symmetry_cell_setting triclinic
_symmetry_space_group_name_Hall '-P 1'
_symmetry_space_group_name_H-M 'P -1'
_atom_sites_solution_hydrogens geom
_atom_sites_solution_primary direct
_atom_sites_solution_secondary difmap
_cell_angle_alpha 93.024(2)
_cell_angle_beta 96.132(2)
_cell_angle_gamma 90.623(2)
_cell_formula_units_Z 2
_cell_length_a 7.4954(4)
_cell_length_b 16.3529(8)
_cell_length_c 16.9711(8)
_cell_measurement_reflns_used 1792
_cell_measurement_temperature 298(2)
_cell_measurement_theta_max 29.564
_cell_measurement_theta_min 2.418
_cell_volume 2065.11(18)
_computing_cell_refinement 'SAINT (Bruker, 2001)'
_computing_data_collection 'SMART (Siemens, 1995)'
_computing_data_reduction SAINT
_computing_molecular_graphics SHELXTL
_computing_publication_material SHELXTL
_computing_structure_refinement SHELXTL
_computing_structure_solution 'SHELXTL (Sheldrick, 2001)'
_diffrn_ambient_temperature 298(2)
_diffrn_measured_fraction_theta_full 0.978
_diffrn_measured_fraction_theta_max 0.978
_diffrn_measurement_device_type 'Siemens SMART CCD area-detector'
_diffrn_measurement_method '\w scans'
_diffrn_radiation_monochromator graphite
_diffrn_radiation_source 'fine-focus sealed tube'
_diffrn_radiation_type MoK\a
_diffrn_radiation_wavelength 0.71073
_diffrn_reflns_av_R_equivalents 0.0252
_diffrn_reflns_av_sigmaI/netI 0.0361
_diffrn_reflns_limit_h_max 10
_diffrn_reflns_limit_h_min -10
_diffrn_reflns_limit_k_max 22
_diffrn_reflns_limit_k_min -22
_diffrn_reflns_limit_l_max 23
_diffrn_reflns_limit_l_min -23
_diffrn_reflns_number 24138
_diffrn_reflns_theta_full 29.59
_diffrn_reflns_theta_max 29.59
_diffrn_reflns_theta_min 1.21
_diffrn_standards_decay_% 0
_diffrn_standards_number 0
_exptl_absorpt_coefficient_mu 3.450
_exptl_absorpt_correction_T_max 0.63596
_exptl_absorpt_correction_T_min 0.28727
_exptl_absorpt_correction_type integration
_exptl_absorpt_process_details
;
(Sheldrick, 2001)
;
_exptl_crystal_colour pink
_exptl_crystal_density_diffrn 1.573
_exptl_crystal_density_method 'not measured'
_exptl_crystal_description rod
_exptl_crystal_F_000 972
_exptl_crystal_size_max 0.44
_exptl_crystal_size_mid 0.18
_exptl_crystal_size_min 0.16
_refine_diff_density_max 0.842
_refine_diff_density_min -0.679
_refine_ls_extinction_method none
_refine_ls_goodness_of_fit_ref 1.029
_refine_ls_hydrogen_treatment constr
_refine_ls_matrix_type full
_refine_ls_number_parameters 550
_refine_ls_number_reflns 11361
_refine_ls_number_restraints 0
_refine_ls_restrained_S_all 1.029
_refine_ls_R_factor_all 0.0412
_refine_ls_R_factor_gt 0.0276
_refine_ls_shift/su_max 0.070
_refine_ls_shift/su_mean 0.002
_refine_ls_structure_factor_coef Fsqd
_refine_ls_weighting_details 'calc w=1/[\s^2^(Fo^2^)+(0.0258P)^2^+0.1P] where P=(Fo^2^+2Fc^2^)/3'
_refine_ls_weighting_scheme calc
_refine_ls_wR_factor_gt 0.0606
_refine_ls_wR_factor_ref 0.0651
_reflns_number_gt 9009
_reflns_number_total 11361
_reflns_threshold_expression I>2\s(I)
_cod_data_source_file sf1000.cif
_cod_data_source_block I
_cod_depositor_comments
;
The following automatic conversions were performed:
'_geom_bond_publ_flag' value 'Y' changed to 'y' according to
'/home/saulius/struct/CIF-dictionaries/cif_core.dic' dictionary named
'cif_core.dic' version 2.4.1 from 2010-06-29 (64
times).

'_geom_bond_publ_flag' value 'N' changed to 'n' according to
'/home/saulius/struct/CIF-dictionaries/cif_core.dic' dictionary named
'cif_core.dic' version 2.4.1 from 2010-06-29 (34 times).

Automatic conversion script
Id: cif_fix_enum 1527 2010-12-29 10:47:43Z saulius 

The following automatic conversions were performed:

'_geom_bond_publ_flag' value 'Y' changed to 'y' according to
/home/saulius/struct/CIF-dictionaries/cif_core.dic dictionary named
'cif_core.dic' version 2.4.1 from 2010-06-29 (64
times).

'_geom_bond_publ_flag' value 'N' changed to 'n' according to
/home/saulius/struct/CIF-dictionaries/cif_core.dic dictionary named
'cif_core.dic' version 2.4.1 from 2010-06-29 (34
times).

'_geom_angle_publ_flag' value 'N' changed to 'n' according
to /home/saulius/struct/CIF-dictionaries/cif_core.dic dictionary
named 'cif_core.dic' version 2.4.1 from 2010-06-29 (89
times).

'_geom_angle_publ_flag' value 'Y' changed to 'y' according
to /home/saulius/struct/CIF-dictionaries/cif_core.dic dictionary
named 'cif_core.dic' version 2.4.1 from 2010-06-29 (64
times).

'_geom_torsion_publ_flag' value 'N' changed to 'n' according
to /home/saulius/struct/CIF-dictionaries/cif_core.dic dictionary
named 'cif_core.dic' version 2.4.1 from 2010-06-29 (72
times).

'_geom_torsion_publ_flag' value 'Y' changed to 'y' according
to /home/saulius/struct/CIF-dictionaries/cif_core.dic dictionary
named 'cif_core.dic' version 2.4.1 from 2010-06-29 (8 times).

Automatic conversion script
Id: cif_fix_values 1715 2011-07-08 13:25:40Z adriana 
;
_cod_database_code 2014871
_cod_database_fobs_code 2014871

loop_
_symmetry_equiv_pos_as_xyz
'x, y, z'
'-x, -y, -z'

loop_
_atom_site_label
_atom_site_fract_x
_atom_site_fract_y
_atom_site_fract_z
_atom_site_U_iso_or_equiv
_atom_site_adp_type
_atom_site_calc_flag
_atom_site_refinement_flags
_atom_site_occupancy
_atom_site_disorder_assembly
_atom_site_disorder_group
_atom_site_type_symbol
Pt 0.744051(14) 0.749508(6) 0.253010(5) 0.04075(4) Uani d . 1 . . Pt
N1 0.9006(5) 0.5725(2) 0.2323(2) 0.0893(11) Uani d . 1 . . N
N2 0.4146(4) 0.6702(2) 0.32342(19) 0.0765(9) Uani d . 1 . . N
N3 0.9004(4) 0.7767(2) 0.43267(16) 0.0750(8) Uani d . 1 . . N
N4 0.5871(5) 0.92657(18) 0.26915(19) 0.0741(9) Uani d . 1 . . N
N5 1.0824(5) 0.8270(2) 0.1874(2) 0.0823(9) Uani d . 1 . . N
N6 0.5740(5) 0.7334(2) 0.07494(16) 0.0769(9) Uani d . 1 . . N
C1 0.8471(5) 0.63631(19) 0.24143(18) 0.0588(8) Uani d . 1 . . C
C2 0.5274(4) 0.69964(18) 0.29504(16) 0.0508(7) Uani d . 1 . . C
C3 0.8517(4) 0.76481(18) 0.36733(16) 0.0514(7) Uani d . 1 . . C
C4 0.6410(4) 0.86243(17) 0.26349(16) 0.0504(7) Uani d . 1 . . C
C5 0.9642(4) 0.79842(18) 0.21261(17) 0.0529(7) Uani d . 1 . . C
C6 0.6322(4) 0.73782(18) 0.13954(16) 0.0534(7) Uani d . 1 . . C
N10 0.0789(3) 0.14901(13) 0.25301(12) 0.0459(5) Uani d . 1 . . N
H10 0.0494 0.1839 0.2179 0.055 Uiso calc R 1 . . H
N11 0.3660(4) -0.13081(16) 0.54075(15) 0.0602(7) Uani d . 1 . . N
C10 0.1755(3) 0.03744(16) 0.36579(14) 0.0385(5) Uani d . 1 . . C
C11 0.2357(3) -0.02139(16) 0.42650(14) 0.0404(6) Uani d . 1 . . C
C12 0.1896(4) 0.01993(18) 0.28594(15) 0.0563(8) Uani d . 1 . . C
H12 0.2321 -0.0306 0.2694 0.068 Uiso calc R 1 . . H
C13 0.1092(4) 0.11357(17) 0.38634(15) 0.0506(7) Uani d . 1 . . C
H13 0.0967 0.1280 0.4392 0.061 Uiso calc R 1 . . H
C14 0.2747(4) -0.10149(17) 0.40565(16) 0.0506(7) Uani d . 1 . . C
H14 0.2577 -0.1206 0.3528 0.061 Uiso calc R 1 . . H
C15 0.2607(4) 0.00215(18) 0.50688(15) 0.0500(7) Uani d . 1 . . C
H15 0.2346 0.0551 0.5244 0.060 Uiso calc R 1 . . H
C16 0.1414(4) 0.07662(18) 0.23119(16) 0.0571(8) Uani d . 1 . . C
H16 0.1527 0.0641 0.1779 0.068 Uiso calc R 1 . . H
C17 0.0618(4) 0.16774(17) 0.32871(16) 0.0524(7) Uani d . 1 . . C
H17 0.0169 0.2185 0.3432 0.063 Uiso calc R 1 . . H
C18 0.3391(5) -0.15317(19) 0.46390(17) 0.0604(8) Uani d . 1 . . C
H18 0.3650 -0.2067 0.4483 0.072 Uiso calc R 1 . . H
C19 0.3251(4) -0.05429(19) 0.56054(16) 0.0578(8) Uani d . 1 . . C
H19 0.3407 -0.0374 0.6141 0.069 Uiso calc R 1 . . H
N20 0.4888(3) 0.24189(13) 0.24307(12) 0.0453(5) Uani d . 1 . . N
H20 0.4504 0.2759 0.2775 0.054 Uiso calc R 1 . . H
N21 0.7967(3) -0.04009(15) -0.04015(14) 0.0517(6) Uani d . 1 . . N
C20 0.6091(3) 0.13204(15) 0.13234(14) 0.0359(5) Uani d . 1 . . C
C21 0.6753(3) 0.07279(15) 0.07266(14) 0.0371(5) Uani d . 1 . . C
C22 0.6270(4) 0.11749(16) 0.21239(14) 0.0491(7) Uani d . 1 . . C
H22 0.6805 0.0697 0.2298 0.059 Uiso calc R 1 . . H
C23 0.5288(4) 0.20408(17) 0.11014(15) 0.0504(7) Uani d . 1 . . C
H23 0.5138 0.2161 0.0569 0.061 Uiso calc R 1 . . H
C24 0.7312(4) -0.00442(17) 0.09251(16) 0.0505(7) Uani d . 1 . . C
H24 0.7296 -0.0205 0.1442 0.061 Uiso calc R 1 . . H
C25 0.6830(4) 0.09238(18) -0.00567(15) 0.0504(7) Uani d . 1 . . C
H25 0.6476 0.1436 -0.0223 0.060 Uiso calc R 1 . . H
C26 0.5659(4) 0.17338(17) 0.26620(15) 0.0525(7) Uani d . 1 . . C
H26 0.5789 0.1629 0.3198 0.063 Uiso calc R 1 . . H
C27 0.4705(4) 0.25824(17) 0.16666(15) 0.0520(7) Uani d . 1 . . C
H27 0.4178 0.3069 0.1511 0.062 Uiso calc R 1 . . H
C28 0.7899(4) -0.05793(18) 0.03470(16) 0.0556(8) Uani d . 1 . . C
H28 0.8266 -0.1096 0.0495 0.067 Uiso calc R 1 . . H
C29 0.7437(4) 0.03478(19) -0.05845(16) 0.0558(8) Uani d . 1 . . C
H29 0.7479 0.0492 -0.1105 0.067 Uiso calc R 1 . . H
N30 0.6349(3) 0.65470(14) 0.64970(13) 0.0534(6) Uani d . 1 . . N
N31 0.8485(4) 0.34964(15) 0.36498(15) 0.0605(7) Uani d . 1 . . N
C30 0.7263(4) 0.53527(16) 0.53918(15) 0.0412(6) Uani d . 1 . . C
C31 0.7696(3) 0.47131(16) 0.47878(14) 0.0417(6) Uani d . 1 . . C
C32 0.7290(6) 0.51996(19) 0.61819(18) 0.0897(14) Uani d . 1 . . C
H32 0.7615 0.4687 0.6357 0.108 Uiso calc R 1 . . H
C33 0.6805(4) 0.61265(16) 0.51785(15) 0.0495(7) Uani d . 1 . . C
H33 0.6800 0.6264 0.4653 0.059 Uiso calc R 1 . . H
C34 0.8111(4) 0.39258(17) 0.49870(16) 0.0484(7) Uani d . 1 . . C
H34 0.8132 0.3781 0.5511 0.058 Uiso calc R 1 . . H
C35 0.7690(7) 0.4870(2) 0.40055(19) 0.0914(14) Uani d . 1 . . C
H35 0.7424 0.5391 0.3836 0.110 Uiso calc R 1 . . H
C36 0.6833(6) 0.5810(2) 0.67140(19) 0.0902(14) Uani d . 1 . . C
H36 0.6868 0.5698 0.7247 0.108 Uiso calc R 1 . . H
C37 0.6353(4) 0.66998(17) 0.57456(16) 0.0541(7) Uani d . 1 . . C
H37 0.6036 0.7220 0.5588 0.065 Uiso calc R 1 . . H
C38 0.8495(4) 0.33521(17) 0.44037(17) 0.0540(7) Uani d . 1 . . C
H38 0.8780 0.2827 0.4556 0.065 Uiso calc R 1 . . H
C39 0.8082(7) 0.4252(2) 0.3466(2) 0.1001(16) Uani d . 1 . . C
H39 0.8059 0.4376 0.2936 0.120 Uiso calc R 1 . . H
N40 0.6418(4) 0.54643(17) -0.12729(16) 0.0677(8) Uani d . 1 . . N
N41 0.9940(3) 0.25781(14) 0.14268(13) 0.0482(5) Uani d . 1 . . N
C40 0.7844(3) 0.43163(16) -0.02085(15) 0.0409(6) Uani d . 1 . . C
C41 0.8585(3) 0.37137(16) 0.03579(15) 0.0396(5) Uani d . 1 . . C
C42 0.7461(5) 0.4116(2) -0.10077(17) 0.0650(9) Uani d . 1 . . C
H42 0.7676 0.3590 -0.1209 0.078 Uiso calc R 1 . . H
C43 0.7464(4) 0.51109(17) 0.00431(17) 0.0491(7) Uani d . 1 . . C
H43 0.7684 0.5280 0.0577 0.059 Uiso calc R 1 . . H
C44 0.9324(4) 0.29879(17) 0.01038(16) 0.0531(7) Uani d . 1 . . C
H44 0.9369 0.2866 -0.0435 0.064 Uiso calc R 1 . . H
C45 0.8560(5) 0.38485(18) 0.11676(16) 0.0616(9) Uani d . 1 . . C
H45 0.8085 0.4329 0.1369 0.074 Uiso calc R 1 . . H
C46 0.6761(6) 0.4695(2) -0.15047(19) 0.0815(12) Uani d . 1 . . C
H46 0.6508 0.4540 -0.2041 0.098 Uiso calc R 1 . . H
C47 0.6760(4) 0.56464(18) -0.05019(18) 0.0564(7) Uani d . 1 . . C
H47 0.6506 0.6173 -0.0316 0.068 Uiso calc R 1 . . H
C48 0.9990(4) 0.24480(18) 0.06497(17) 0.0575(8) Uani d . 1 . . C
H48 1.0500 0.1968 0.0467 0.069 Uiso calc R 1 . . H
C49 0.9241(5) 0.32700(19) 0.16759(17) 0.0654(9) Uani d . 1 . . C
H49 0.9206 0.3372 0.2218 0.079 Uiso calc R 1 . . H

loop_
_atom_site_aniso_label
_atom_site_aniso_U_11
_atom_site_aniso_U_22
_atom_site_aniso_U_33
_atom_site_aniso_U_12
_atom_site_aniso_U_13
_atom_site_aniso_U_23
Pt 0.06689(8) 0.02910(5) 0.02670(5) 0.00193(4) 0.00569(4) 0.00412(3)
N1 0.137(3) 0.0484(18) 0.089(2) 0.0268(19) 0.037(2) 0.0115(16)
N2 0.094(2) 0.071(2) 0.0679(19) -0.0167(17) 0.0227(17) 0.0082(15)
N3 0.101(2) 0.081(2) 0.0406(14) -0.0043(18) -0.0029(14) 0.0026(14)
N4 0.113(2) 0.0442(16) 0.0714(19) 0.0175(16) 0.0330(17) 0.0124(13)
N5 0.094(2) 0.081(2) 0.077(2) -0.0117(19) 0.0294(18) 0.0168(17)
N6 0.122(3) 0.069(2) 0.0370(14) 0.0010(18) -0.0059(15) 0.0058(13)
C1 0.094(2) 0.0369(16) 0.0478(16) 0.0061(16) 0.0153(16) 0.0085(12)
C2 0.074(2) 0.0411(16) 0.0375(14) -0.0032(14) 0.0077(13) 0.0051(11)
C3 0.072(2) 0.0464(16) 0.0355(14) -0.0038(14) 0.0057(13) 0.0044(12)
C4 0.079(2) 0.0335(15) 0.0410(14) 0.0090(14) 0.0158(14) 0.0069(11)
C5 0.075(2) 0.0444(16) 0.0407(14) -0.0001(15) 0.0113(14) 0.0061(12)
C6 0.085(2) 0.0427(16) 0.0326(13) 0.0008(15) 0.0032(13) 0.0047(11)
N10 0.0584(14) 0.0417(13) 0.0377(11) 0.0144(11) 0.0019(10) 0.0067(9)
N11 0.0873(19) 0.0512(16) 0.0425(13) 0.0002(14) 0.0031(12) 0.0131(11)
C10 0.0455(14) 0.0373(14) 0.0328(12) 0.0039(11) 0.0044(10) 0.0014(10)
C11 0.0483(15) 0.0397(14) 0.0335(12) 0.0011(12) 0.0044(11) 0.0039(10)
C12 0.087(2) 0.0481(17) 0.0343(13) 0.0283(16) 0.0069(14) 0.0012(12)
C13 0.0719(19) 0.0470(17) 0.0329(13) 0.0125(14) 0.0075(12) -0.0034(11)
C14 0.076(2) 0.0391(15) 0.0361(14) 0.0009(14) 0.0044(13) 0.0004(11)
C15 0.0693(19) 0.0466(16) 0.0341(13) 0.0056(14) 0.0061(12) 0.0013(11)
C16 0.084(2) 0.0520(18) 0.0356(14) 0.0277(16) 0.0067(14) 0.0008(12)
C17 0.0730(19) 0.0423(16) 0.0414(15) 0.0164(14) 0.0046(13) -0.0028(12)
C18 0.094(2) 0.0417(17) 0.0457(16) 0.0063(16) 0.0055(16) 0.0090(13)
C19 0.082(2) 0.059(2) 0.0326(14) -0.0039(17) 0.0028(14) 0.0075(13)
N20 0.0645(14) 0.0375(12) 0.0346(11) 0.0109(11) 0.0094(10) -0.0020(9)
N21 0.0645(15) 0.0490(15) 0.0432(13) 0.0043(12) 0.0172(11) -0.0077(10)
C20 0.0457(14) 0.0324(13) 0.0299(11) 0.0035(10) 0.0059(10) 0.0010(9)
C21 0.0448(14) 0.0352(13) 0.0314(12) 0.0020(11) 0.0063(10) -0.0003(10)
C22 0.081(2) 0.0343(14) 0.0335(13) 0.0173(13) 0.0075(13) 0.0058(10)
C23 0.0736(19) 0.0478(17) 0.0305(12) 0.0176(14) 0.0038(12) 0.0082(11)
C24 0.075(2) 0.0405(16) 0.0389(14) 0.0123(14) 0.0186(13) 0.0059(11)
C25 0.077(2) 0.0413(16) 0.0343(13) 0.0083(14) 0.0095(13) 0.0032(11)
C26 0.087(2) 0.0405(16) 0.0312(13) 0.0112(15) 0.0095(13) 0.0017(11)
C27 0.0725(19) 0.0441(16) 0.0402(14) 0.0199(14) 0.0061(13) 0.0068(12)
C28 0.078(2) 0.0427(16) 0.0490(16) 0.0137(15) 0.0209(15) -0.0001(12)
C29 0.080(2) 0.0562(19) 0.0327(13) 0.0064(16) 0.0132(13) -0.0018(12)
N30 0.0779(17) 0.0398(13) 0.0444(13) 0.0127(12) 0.0171(12) -0.0020(10)
N31 0.091(2) 0.0441(15) 0.0483(14) 0.0136(14) 0.0199(13) -0.0049(11)
C30 0.0515(15) 0.0341(13) 0.0399(13) 0.0057(11) 0.0135(11) 0.0005(10)
C31 0.0542(15) 0.0358(14) 0.0367(13) 0.0075(12) 0.0116(11) 0.0028(10)
C32 0.190(4) 0.0407(18) 0.0468(18) 0.038(2) 0.043(2) 0.0133(14)
C33 0.0722(19) 0.0397(16) 0.0375(14) 0.0129(14) 0.0070(13) 0.0063(11)
C34 0.0674(18) 0.0389(15) 0.0403(14) 0.0108(13) 0.0098(13) 0.0048(11)
C35 0.190(4) 0.046(2) 0.0467(18) 0.039(2) 0.043(2) 0.0116(15)
C36 0.184(4) 0.050(2) 0.0448(18) 0.027(2) 0.045(2) 0.0086(15)
C37 0.078(2) 0.0377(16) 0.0462(16) 0.0111(14) 0.0061(14) 0.0006(12)
C38 0.075(2) 0.0344(15) 0.0546(17) 0.0115(14) 0.0140(15) 0.0031(12)
C39 0.205(5) 0.058(2) 0.0455(19) 0.047(3) 0.042(2) 0.0100(16)
N40 0.103(2) 0.0446(16) 0.0530(16) 0.0088(15) -0.0067(15) 0.0113(12)
N41 0.0598(14) 0.0413(13) 0.0431(12) 0.0143(11) 0.0018(10) 0.0036(10)
C40 0.0511(15) 0.0342(14) 0.0379(13) 0.0034(11) 0.0052(11) 0.0044(10)
C41 0.0471(14) 0.0351(14) 0.0367(13) 0.0038(11) 0.0043(11) 0.0030(10)
C42 0.114(3) 0.0416(17) 0.0380(15) 0.0094(18) -0.0005(16) 0.0015(12)
C43 0.0652(18) 0.0396(15) 0.0424(15) 0.0068(13) 0.0054(13) 0.0008(11)
C44 0.079(2) 0.0455(17) 0.0354(13) 0.0169(15) 0.0099(13) -0.0021(12)
C45 0.101(2) 0.0427(17) 0.0415(15) 0.0297(17) 0.0074(15) -0.0011(12)
C46 0.144(4) 0.052(2) 0.0447(18) 0.011(2) -0.012(2) 0.0055(15)
C47 0.075(2) 0.0373(16) 0.0577(18) 0.0094(14) 0.0060(15) 0.0071(13)
C48 0.079(2) 0.0450(17) 0.0491(16) 0.0223(15) 0.0097(15) -0.0036(13)
C49 0.101(3) 0.059(2) 0.0373(15) 0.0331(18) 0.0070(16) 0.0025(13)

loop_
_atom_type_symbol
_atom_type_description
_atom_type_scat_dispersion_real
_atom_type_scat_dispersion_imag
_atom_type_scat_source
C C 0.0033 0.0016 'International Tables Vol C Tables 4.2.6.8 and 6.1.1.4'
H H 0.0000 0.0000 'International Tables Vol C Tables 4.2.6.8 and 6.1.1.4'
N N 0.0061 0.0033 'International Tables Vol C Tables 4.2.6.8 and 6.1.1.4'
Pt Pt -1.7033 8.3905 'International Tables Vol C Tables 4.2.6.8 and 6.1.1.4'

loop_
_geom_angle_atom_site_label_1
_geom_angle_atom_site_label_2
_geom_angle_atom_site_label_3
_geom_angle
_geom_angle_publ_flag
C6 Pt C4 89.80(12) n
C6 Pt C1 89.72(12) n
C4 Pt C1 179.49(9) n
C6 Pt C3 178.05(10) n
C4 Pt C3 88.27(12) n
C1 Pt C3 92.22(13) n
C6 Pt C2 92.98(12) n
C4 Pt C2 91.00(12) n
C1 Pt C2 89.20(13) n
C3 Pt C2 86.78(12) n
C6 Pt C5 87.95(12) n
C4 Pt C5 89.64(12) n
C1 Pt C5 90.16(13) n
C3 Pt C5 92.32(12) n
C2 Pt C5 178.87(11) n
N1 C1 Pt 177.4(4) n
N2 C2 Pt 174.8(3) n
N3 C3 Pt 174.6(3) n
N4 C4 Pt 178.4(3) n
N5 C5 Pt 177.0(3) n
N6 C6 Pt 177.3(3) n
C17 N10 C16 120.2(2) y
C17 N10 H10 119.9 n
C16 N10 H10 119.9 n
C19 N11 C18 116.1(3) y
C12 C10 C13 116.8(2) y
C12 C10 C11 121.3(2) y
C13 C10 C11 121.8(2) y
C14 C11 C15 116.8(3) y
C14 C11 C10 121.6(2) y
C15 C11 C10 121.6(2) y
C16 C12 C10 120.5(3) y
C16 C12 H12 119.8 n
C10 C12 H12 119.8 n
C17 C13 C10 120.1(2) y
C17 C13 H13 119.9 n
C10 C13 H13 119.9 n
C11 C14 C18 119.7(3) y
C11 C14 H14 120.2 n
C18 C14 H14 120.2 n
C19 C15 C11 119.1(3) y
C19 C15 H15 120.4 n
C11 C15 H15 120.4 n
N10 C16 C12 121.1(2) y
N10 C16 H16 119.5 n
C12 C16 H16 119.5 n
N10 C17 C13 121.3(2) y
N10 C17 H17 119.4 n
C13 C17 H17 119.4 n
N11 C18 C14 123.9(3) y
N11 C18 H18 118.0 n
C14 C18 H18 118.0 n
N11 C19 C15 124.4(3) y
N11 C19 H19 117.8 n
C15 C19 H19 117.8 n
C26 N20 C27 120.2(2) y
C26 N20 H20 119.9 n
C27 N20 H20 119.9 n
C28 N21 C29 115.7(2) y
C23 C20 C22 117.1(2) y
C23 C20 C21 121.4(2) y
C22 C20 C21 121.4(2) y
C24 C21 C25 116.8(2) y
C24 C21 C20 121.6(2) y
C25 C21 C20 121.7(2) y
C26 C22 C20 120.3(2) y
C26 C22 H22 119.9 n
C20 C22 H22 119.9 n
C27 C23 C20 120.2(2) y
C27 C23 H23 119.9 n
C20 C23 H23 119.9 n
C21 C24 C28 119.5(3) y
C21 C24 H24 120.2 n
C28 C24 H24 120.2 n
C29 C25 C21 119.1(3) y
C29 C25 H25 120.5 n
C21 C25 H25 120.5 n
N20 C26 C22 121.2(2) y
N20 C26 H26 119.4 n
C22 C26 H26 119.4 n
N20 C27 C23 120.9(2) y
N20 C27 H27 119.5 n
C23 C27 H27 119.5 n
N21 C28 C24 124.2(3) y
N21 C28 H28 117.9 n
C24 C28 H28 117.9 n
N21 C29 C25 124.7(3) y
N21 C29 H29 117.7 n
C25 C29 H29 117.7 n
C37 N30 C36 117.7(2) y
C38 N31 C39 115.3(2) y
C33 C30 C32 117.0(2) y
C33 C30 C31 120.9(2) y
C32 C30 C31 122.1(2) y
C35 C31 C34 116.2(2) y
C35 C31 C30 122.0(3) y
C34 C31 C30 121.8(2) y
C30 C32 C36 119.7(3) y
C30 C32 H32 120.1 n
C36 C32 H32 120.1 n
C30 C33 C37 119.7(2) y
C30 C33 H33 120.1 n
C37 C33 H33 120.1 n
C31 C34 C38 119.6(3) y
C31 C34 H34 120.2 n
C38 C34 H34 120.2 n
C31 C35 C39 119.8(3) y
C31 C35 H35 120.1 n
C39 C35 H35 120.1 n
N30 C36 C32 122.7(3) y
N30 C36 H36 118.6 n
C32 C36 H36 118.6 n
N30 C37 C33 123.1(3) y
N30 C37 H37 118.4 n
C33 C37 H37 118.4 n
N31 C38 C34 124.6(3) y
N31 C38 H38 117.7 n
C34 C38 H38 117.7 n
N31 C39 C35 124.5(3) y
N31 C39 H39 117.7 n
C35 C39 H39 117.7 n
C47 N40 C46 115.2(3) y
C49 N41 C48 117.5(2) y
C42 C40 C43 116.4(3) y
C42 C40 C41 122.0(2) y
C43 C40 C41 121.6(2) y
C45 C41 C44 116.6(2) y
C45 C41 C40 121.5(2) y
C44 C41 C40 121.8(2) y
C46 C42 C40 119.7(3) y
C46 C42 H42 120.2 n
C40 C42 H42 120.2 n
C47 C43 C40 119.6(3) y
C47 C43 H43 120.2 n
C40 C43 H43 120.2 n
C48 C44 C41 119.8(2) y
C48 C44 H44 120.1 n
C41 C44 H44 120.1 n
C49 C45 C41 119.9(3) y
C49 C45 H45 120.0 n
C41 C45 H45 120.0 n
N40 C46 C42 124.6(3) y
N40 C46 H46 117.7 n
C42 C46 H46 117.7 n
N40 C47 C43 124.5(3) y
N40 C47 H47 117.7 n
C43 C47 H47 117.7 n
N41 C48 C44 123.2(2) y
N41 C48 H48 118.4 n
C44 C48 H48 118.4 n
N41 C49 C45 122.9(3) y
N41 C49 H49 118.5 n
C45 C49 H49 118.5 n

loop_
_geom_bond_atom_site_label_1
_geom_bond_atom_site_label_2
_geom_bond_site_symmetry_2
_geom_bond_distance
_geom_bond_publ_flag
Pt C6 . 2.015(3) y
Pt C4 . 2.016(3) y
Pt C1 . 2.022(3) y
Pt C3 . 2.022(3) y
Pt C2 . 2.023(3) y
Pt C5 . 2.026(3) y
N1 C1 . 1.131(4) y
N2 C2 . 1.132(4) y
N3 C3 . 1.136(4) y
N4 C4 . 1.131(4) y
N5 C5 . 1.132(4) y
N6 C6 . 1.134(4) y
N10 C17 . 1.325(3) y
N10 C16 . 1.327(3) y
N10 H10 . 0.8600 n
N11 C19 . 1.326(4) y
N11 C18 . 1.329(4) y
C10 C12 . 1.386(3) y
C10 C13 . 1.387(4) y
C10 C11 . 1.485(3) y
C11 C14 . 1.381(4) y
C11 C15 . 1.390(3) y
C12 C16 . 1.371(4) y
C12 H12 . 0.9300 n
C13 C17 . 1.375(4) y
C13 H13 . 0.9300 n
C14 C18 . 1.385(4) y
C14 H14 . 0.9300 n
C15 C19 . 1.385(4) y
C15 H15 . 0.9300 n
C16 H16 . 0.9300 n
C17 H17 . 0.9300 n
C18 H18 . 0.9300 n
C19 H19 . 0.9300 n
N20 C26 . 1.325(3) y
N20 C27 . 1.331(3) y
N20 H20 . 0.8600 n
N21 C28 . 1.325(3) y
N21 C29 . 1.333(4) y
C20 C23 . 1.381(4) y
C20 C22 . 1.384(3) y
C20 C21 . 1.492(3) y
C21 C24 . 1.382(4) y
C21 C25 . 1.391(3) y
C22 C26 . 1.375(3) y
C22 H22 . 0.9300 n
C23 C27 . 1.380(3) y
C23 H23 . 0.9300 n
C24 C28 . 1.390(3) y
C24 H24 . 0.9300 n
C25 C29 . 1.380(4) y
C25 H25 . 0.9300 n
C26 H26 . 0.9300 n
C27 H27 . 0.9300 n
C28 H28 . 0.9300 n
C29 H29 . 0.9300 n
N30 C37 . 1.313(3) y
N30 C36 . 1.322(4) y
N31 C38 . 1.312(3) y
N31 C39 . 1.320(4) y
C30 C33 . 1.372(4) y
C30 C32 . 1.375(4) y
C30 C31 . 1.489(3) y
C31 C35 . 1.365(4) y
C31 C34 . 1.379(4) y
C32 C36 . 1.381(4) y
C32 H32 . 0.9300 n
C33 C37 . 1.379(3) y
C33 H33 . 0.9300 n
C34 C38 . 1.383(3) y
C34 H34 . 0.9300 n
C35 C39 . 1.384(4) y
C35 H35 . 0.9300 n
C36 H36 . 0.9300 n
C37 H37 . 0.9300 n
C38 H38 . 0.9300 n
C39 H39 . 0.9300 n
N40 C47 . 1.324(4) y
N40 C46 . 1.335(4) y
N41 C49 . 1.320(3) y
N41 C48 . 1.329(3) y
C40 C42 . 1.377(4) y
C40 C43 . 1.388(4) y
C40 C41 . 1.484(4) y
C41 C45 . 1.382(4) y
C41 C44 . 1.383(4) y
C42 C46 . 1.373(4) y
C42 H42 . 0.9300 n
C43 C47 . 1.376(4) y
C43 H43 . 0.9300 n
C44 C48 . 1.373(4) y
C44 H44 . 0.9300 n
C45 C49 . 1.379(4) y
C45 H45 . 0.9300 n
C46 H46 . 0.9300 n
C47 H47 . 0.9300 n
C48 H48 . 0.9300 n
C49 H49 . 0.9300 n

loop_
_geom_hbond_atom_site_label_D
_geom_hbond_atom_site_label_H
_geom_hbond_atom_site_label_A
_geom_hbond_site_symmetry_A
_geom_hbond_distance_DH
_geom_hbond_distance_HA
_geom_hbond_distance_DA
_geom_hbond_angle_DHA
N20 H20 N30 2_666 0.86 1.80 2.665(3) 178
N10 H10 N41 1_455 0.86 1.82 2.683(3) 178
C16 H16 N21 2_655 0.93 2.42 3.347(3) 175
C26 H26 N11 2_656 0.93 2.44 3.372(4) 176
C27 H27 N40 2_665 0.93 2.49 3.394(4) 164
C17 H17 N31 1_455 0.93 2.53 3.450(4) 170
C49 H49 N31 . 0.93 2.54 3.458(4) 168
C36 H36 N40 1_556 0.93 2.62 3.538(4) 171
C23 H23 N6 2_665 0.93 2.45 3.368(4) 168
C22 H22 N4 1_545 0.93 2.58 3.335(4) 139
C13 H13 N3 2_666 0.93 2.61 3.483(4) 157
C39 H39 N1 . 0.93 2.61 3.284(5) 130
C38 H38 N3 2_766 0.93 2.62 3.337(4) 135

loop_
_geom_torsion_atom_site_label_1
_geom_torsion_atom_site_label_2
_geom_torsion_atom_site_label_3
_geom_torsion_atom_site_label_4
_geom_torsion
_geom_torsion_publ_flag
C12 C10 C11 C14 -13.0(4) n
C13 C10 C11 C14 169.6(3) y
C12 C10 C11 C15 165.1(3) y
C13 C10 C11 C15 -12.3(4) n
C13 C10 C12 C16 0.7(4) n
C11 C10 C12 C16 -176.8(3) n
C12 C10 C13 C17 -0.3(4) n
C11 C10 C13 C17 177.2(3) n
C15 C11 C14 C18 -1.4(4) n
C10 C11 C14 C18 176.8(3) n
C14 C11 C15 C19 1.2(4) n
C10 C11 C15 C19 -177.0(3) n
C17 N10 C16 C12 -0.1(5) n
C10 C12 C16 N10 -0.6(5) n
C16 N10 C17 C13 0.5(5) n
C10 C13 C17 N10 -0.3(5) n
C19 N11 C18 C14 0.8(5) n
C11 C14 C18 N11 0.4(5) n
C18 N11 C19 C15 -1.1(5) n
C11 C15 C19 N11 0.1(5) n
C23 C20 C21 C24 -170.2(3) y
C22 C20 C21 C24 10.3(4) n
C23 C20 C21 C25 9.4(4) n
C22 C20 C21 C25 -170.0(3) y
C23 C20 C22 C26 0.1(4) n
C21 C20 C22 C26 179.6(3) n
C22 C20 C23 C27 0.2(4) n
C21 C20 C23 C27 -179.3(3) n
C25 C21 C24 C28 -0.5(4) n
C20 C21 C24 C28 179.2(3) n
C24 C21 C25 C29 0.4(4) n
C20 C21 C25 C29 -179.3(3) n
C27 N20 C26 C22 -0.6(5) n
C20 C22 C26 N20 0.1(5) n
C26 N20 C27 C23 0.9(4) n
C20 C23 C27 N20 -0.7(5) n
C29 N21 C28 C24 0.4(5) n
C21 C24 C28 N21 0.1(5) n
C28 N21 C29 C25 -0.5(5) n
C21 C25 C29 N21 0.1(5) n
C33 C30 C31 C35 1.2(5) n
C32 C30 C31 C35 -179.1(4) y
C33 C30 C31 C34 -178.2(3) y
C32 C30 C31 C34 1.5(5) n
C33 C30 C32 C36 1.3(6) n
C31 C30 C32 C36 -178.4(4) n
C32 C30 C33 C37 -1.8(5) n
C31 C30 C33 C37 177.9(3) n
C35 C31 C34 C38 0.3(5) n
C30 C31 C34 C38 179.7(3) n
C34 C31 C35 C39 0.2(6) n
C30 C31 C35 C39 -179.2(4) n
C37 N30 C36 C32 -1.7(6) n
C30 C32 C36 N30 0.5(7) n
C36 N30 C37 C33 1.2(5) n
C30 C33 C37 N30 0.6(5) n
C39 N31 C38 C34 0.4(5) n
C31 C34 C38 N31 -0.6(5) n
C38 N31 C39 C35 0.1(7) n
C31 C35 C39 N31 -0.4(8) n
C42 C40 C41 C45 -164.1(3) y
C43 C40 C41 C45 14.6(4) n
C42 C40 C41 C44 15.5(4) n
C43 C40 C41 C44 -165.8(3) y
C43 C40 C42 C46 0.7(5) n
C41 C40 C42 C46 179.4(3) n
C42 C40 C43 C47 -0.5(4) n
C41 C40 C43 C47 -179.3(3) n
C45 C41 C44 C48 -0.3(4) n
C40 C41 C44 C48 -179.9(3) n
C44 C41 C45 C49 -0.4(5) n
C40 C41 C45 C49 179.2(3) n
C47 N40 C46 C42 -1.7(6) n
C40 C42 C46 N40 0.5(7) n
C46 N40 C47 C43 1.8(5) n
C40 C43 C47 N40 -0.7(5) n
C49 N41 C48 C44 -1.2(5) n
C41 C44 C48 N41 1.1(5) n
C48 N41 C49 C45 0.5(5) n
C41 C45 C49 N41 0.3(6) n
